data_4026851
loop_
_publ_author_name
'Sanjay S. Palimkar'
'Jun'ichi Uenishi'
'Hiromi Ii'

_publ_section_title
;
 Total Synthesis and Biological Evaluation of (-)-Apicularen A and Its
 Analogues
;
_journal_name_full 'Journal of Organic Chemistry'
_journal_page_first 388
_journal_page_last 399
_journal_paper_doi 10.1021/jo2019762
_journal_volume 77
_journal_year 2012
_chemical_absolute_configuration 'CHOOSE rm ad rmad syn or unk'
_chemical_formula_moiety 'C37 H48 O6 Si '
_chemical_formula_sum 'C37 H48 O6 Si'
_chemical_formula_weight 616.87
_space_group_IT_number 19
_symmetry_cell_setting orthorhombic
_symmetry_Int_Tables_number 19
_symmetry_space_group_name_Hall 'P 2ac 2ab'
_symmetry_space_group_name_H-M 'P 21 21 21'
_cell_angle_alpha 90.0000
_cell_angle_beta 90.0000
_cell_angle_gamma 90.0000
_cell_formula_units_Z 4
_cell_length_a 7.77610(10)
_cell_length_b 11.0405(2)
_cell_length_c 39.4167(7)
_cell_measurement_reflns_used 39373
_cell_measurement_temperature 93.1
_cell_measurement_theta_max 68.2
_cell_measurement_theta_min 3.4
_cell_volume 3384.00(10)
_computing_cell_refinement PROCESS-AUTO
_computing_data_collection PROCESS-AUTO
_computing_data_reduction CrystalStructure
_computing_publication_material 'CrystalStructure 3.7.0'
_computing_structure_refinement CRYSTALS
_computing_structure_solution SIR92
_diffrn_detector_area_resol_mean 10.00
_diffrn_measured_fraction_theta_full 0.996
_diffrn_measured_fraction_theta_max 0.996
_diffrn_measurement_device_type 'Rigaku RAXIS-RAPID'
_diffrn_measurement_method \w
_diffrn_radiation_type 'Cu K\a'
_diffrn_radiation_wavelength 1.54187
_diffrn_reflns_av_R_equivalents 0.059
_diffrn_reflns_limit_h_max 9
_diffrn_reflns_limit_h_min -9
_diffrn_reflns_limit_k_max 13
_diffrn_reflns_limit_k_min -13
_diffrn_reflns_limit_l_max 47
_diffrn_reflns_limit_l_min -47
_diffrn_reflns_number 52502
_diffrn_reflns_theta_full 68.23
_diffrn_reflns_theta_max 68.23
_exptl_absorpt_coefficient_mu 0.965
_exptl_absorpt_correction_T_max 0.926
_exptl_absorpt_correction_T_min 0.769
_exptl_absorpt_correction_type multi-scan
_exptl_absorpt_process_details
;
    Higashi, T. (1995). Program for Absorption Correction.
    Rigaku Corporation, Tokyo, Japan.
;
_exptl_crystal_colour colorless
_exptl_crystal_density_diffrn 1.211
_exptl_crystal_description platelet
_exptl_crystal_F_000 1328.00
_exptl_crystal_size_max 0.35
_exptl_crystal_size_mid 0.35
_exptl_crystal_size_min 0.08
_refine_diff_density_max 1.69
_refine_diff_density_min -2.08
_refine_ls_abs_structure_details 'Flack, H. D. (1983), Acta Cryst. A39, 876-881.  2607 Friedel Pairs'
_refine_ls_abs_structure_Flack 0.00(4)
_refine_ls_extinction_coef 9(11)
_refine_ls_extinction_method 'Larson (1970) Crystallographic Computing eq. 22'
_refine_ls_goodness_of_fit_ref 1.007
_refine_ls_hydrogen_treatment refall
_refine_ls_number_parameters 447
_refine_ls_number_reflns 6147
_refine_ls_R_factor_gt 0.0575
_refine_ls_shift/su_max 6.1988
_refine_ls_structure_factor_coef Fsqd
_refine_ls_weighting_details 'w = 1/[0.0003Fo^2^ + 1.0000\s(Fo^2^)]/(4Fo^2^)'
_refine_ls_weighting_scheme calc
_refine_ls_wR_factor_ref 0.1431
_reflns_number_gt 4602
_reflns_number_total 6147
_reflns_threshold_expression F^2^>2.0\s(F^2^)
_cod_data_source_file jo2019762_si_001.cif
_cod_data_source_block '_r-kz-065'
_cod_original_formula_sum 'C37 H48 O6 Si '
_cod_database_code 4026851

loop_
_symmetry_equiv_pos_site_id
_symmetry_equiv_pos_as_xyz
1 +X,+Y,+Z
2 1/2+X,1/2-Y,-Z
3 -X,1/2+Y,1/2-Z
4 1/2-X,-Y,1/2+Z

loop_
_atom_site_label
_atom_site_type_symbol
_atom_site_fract_x
_atom_site_fract_y
_atom_site_fract_z
_atom_site_U_iso_or_equiv
_atom_site_adp_type
_atom_site_occupancy
_atom_site_symmetry_multiplicity
_atom_site_calc_flag
_atom_site_refinement_flags
Si(1) Si 0.07537(13) 0.93144(9) 0.81102(2) 0.0292(2) Uani 1.00 1 d .
O(1) O 0.5911(3) 0.8357(2) 0.98305(6) 0.0284(6) Uani 1.00 1 d .
O(2) O 0.4182(2) 0.98748(19) 1.00037(5) 0.0227(5) Uani 1.00 1 d .
O(3) O 0.7209(2) 1.0919(2) 1.03310(6) 0.0264(6) Uani 1.00 1 d .
O(4) O 0.3452(2) 1.0131(2) 0.93107(6) 0.0260(6) Uani 1.00 1 d .
O(5) O 0.1308(3) 0.8617(2) 0.84649(6) 0.0307(6) Uani 1.00 1 d .
O(6) O 0.1734(4) 0.9448(4) 1.09568(8) 0.1069(15) Uani 1.00 1 d .
C(1) C 0.5631(4) 0.9423(2) 0.98715(6) 0.0210(8) Uani 1.00 1 d .
C(2) C 0.6821(4) 1.0413(2) 0.97603(8) 0.0219(8) Uani 1.00 1 d .
C(3) C 0.7530(4) 1.1201(2) 1.00002(8) 0.0238(8) Uani 1.00 1 d .
C(4) C 0.8486(4) 1.2197(3) 0.98947(9) 0.0271(9) Uani 1.00 1 d .
C(5) C 0.8749(4) 1.2389(3) 0.95502(10) 0.0316(10) Uani 1.00 1 d .
C(6) C 0.8114(4) 1.1578(3) 0.93137(9) 0.0294(9) Uani 1.00 1 d .
C(7) C 0.7155(4) 1.0570(3) 0.94156(8) 0.0249(8) Uani 1.00 1 d .
C(8) C 0.6437(4) 0.9721(3) 0.91486(8) 0.0290(9) Uani 1.00 1 d .
C(9) C 0.4633(4) 1.0056(3) 0.90290(8) 0.0260(9) Uani 1.00 1 d .
C(10) C 0.3960(4) 0.9192(3) 0.87580(8) 0.0292(9) Uani 1.00 1 d .
C(11) C 0.2004(4) 0.9278(3) 0.87482(8) 0.0277(9) Uani 1.00 1 d .
C(12) C 0.1264(4) 0.8814(3) 0.90799(8) 0.0278(9) Uani 1.00 1 d .
C(13) C 0.2509(4) 0.9038(2) 0.93758(8) 0.0234(8) Uani 1.00 1 d .
C(14) C 0.1592(4) 0.9207(3) 0.97118(8) 0.0264(9) Uani 1.00 1 d .
C(15) C 0.2693(4) 0.9077(2) 1.00305(8) 0.0247(8) Uani 1.00 1 d .
C(16) C 0.1735(4) 0.9422(3) 1.03459(8) 0.0301(9) Uani 1.00 1 d .
C(17) C 0.2650(5) 0.9072(4) 1.06694(9) 0.0451(12) Uani 1.00 1 d .
C(18) C 0.2488(5) 1.0345(3) 0.79635(9) 0.0400(11) Uani 1.00 1 d .
C(19) C -0.1218(5) 1.0214(3) 0.81890(10) 0.0428(11) Uani 1.00 1 d .
C(20) C 0.0364(5) 0.8055(3) 0.77990(9) 0.0348(11) Uani 1.00 1 d .
C(21) C 0.1968(6) 0.7269(4) 0.77731(10) 0.0486(13) Uani 1.00 1 d .
C(22) C -0.0083(6) 0.8575(4) 0.74456(10) 0.0487(13) Uani 1.00 1 d .
C(23) C -0.1156(6) 0.7273(3) 0.79253(11) 0.0471(13) Uani 1.00 1 d .
C(24) C 0.7956(4) 1.1667(3) 1.05877(9) 0.0310(10) Uani 1.00 1 d .
C(25) C 0.7350(4) 1.1218(3) 1.09240(9) 0.0289(9) Uani 1.00 1 d .
C(26) C 0.6699(5) 1.2018(3) 1.11636(10) 0.0354(11) Uani 1.00 1 d .
C(27) C 0.6159(5) 1.1624(3) 1.14774(10) 0.0419(12) Uani 1.00 1 d .
C(28) C 0.6220(6) 1.0406(4) 1.15563(10) 0.0453(12) Uani 1.00 1 d .
C(29) C 0.6829(5) 0.9586(3) 1.13202(9) 0.0444(12) Uani 1.00 1 d .
C(30) C 0.7399(5) 0.9999(3) 1.10058(9) 0.0347(10) Uani 1.00 1 d .
C(31) C 0.2033(7) 0.9853(13) 1.1170(2) 0.283(6) Uani 1.00 1 d .
C(32) C 0.1343(5) 1.0355(5) 1.14902(12) 0.0563(15) Uani 1.00 1 d .
C(33) C 0.1237(6) 1.1576(5) 1.15347(14) 0.0683(18) Uani 1.00 1 d .
C(34) C 0.0651(8) 1.2001(5) 1.1840(2) 0.118(2) Uani 1.00 1 d .
C(35) C 0.0159(8) 1.1233(14) 1.2072(2) 0.178(3) Uani 1.00 1 d .
C(36) C 0.0228(11) 1.0118(12) 1.2027(2) 0.178(4) Uani 1.00 1 d .
C(37) C 0.0809(9) 0.9643(5) 1.1744(2) 0.102(2) Uani 1.00 1 d .
H(1) H 0.8953 1.2740 1.0057 0.032 Uiso 1.00 1 c R
H(2) H 0.9378 1.3075 0.9475 0.038 Uiso 1.00 1 c R
H(3) H 0.8310 1.1717 0.9079 0.035 Uiso 1.00 1 c R
H(4) H 0.7189 0.9728 0.8959 0.035 Uiso 1.00 1 c R
H(5) H 0.6391 0.8927 0.9241 0.035 Uiso 1.00 1 c R
H(6) H 0.4698 1.0840 0.8930 0.031 Uiso 1.00 1 c R
H(7) H 0.4424 0.9403 0.8543 0.035 Uiso 1.00 1 c R
H(8) H 0.4288 0.8387 0.8814 0.035 Uiso 1.00 1 c R
H(9) H 0.1701 1.0107 0.8723 0.033 Uiso 1.00 1 c R
H(10) H 0.1039 0.7972 0.9060 0.033 Uiso 1.00 1 c R
H(11) H 0.0222 0.9231 0.9126 0.033 Uiso 1.00 1 c R
H(12) H 0.3280 0.8373 0.9393 0.028 Uiso 1.00 1 c R
H(13) H 0.1124 1.0002 0.9713 0.032 Uiso 1.00 1 c R
H(14) H 0.0685 0.8631 0.9723 0.032 Uiso 1.00 1 c R
H(15) H 0.3068 0.8261 1.0050 0.030 Uiso 1.00 1 c R
H(16) H 0.1597 1.0277 1.0346 0.036 Uiso 1.00 1 c R
H(17) H 0.0637 0.9045 1.0343 0.036 Uiso 1.00 1 c R
H(18) H 0.3761 0.9431 1.0671 0.054 Uiso 1.00 1 c R
H(19) H 0.2760 0.8216 1.0675 0.054 Uiso 1.00 1 c R
H(20) H 0.3494 0.9888 0.7916 0.048 Uiso 1.00 1 c R
H(21) H 0.2729 1.0918 0.8137 0.048 Uiso 1.00 1 c R
H(22) H 0.2128 1.0758 0.7764 0.048 Uiso 1.00 1 c R
H(23) H -0.1521 1.0653 0.7991 0.051 Uiso 1.00 1 c R
H(24) H -0.1007 1.0764 0.8370 0.051 Uiso 1.00 1 c R
H(25) H -0.2134 0.9686 0.8249 0.051 Uiso 1.00 1 c R
H(26) H 0.2899 0.7744 0.7691 0.058 Uiso 1.00 1 c R
H(27) H 0.2242 0.6964 0.7992 0.058 Uiso 1.00 1 c R
H(28) H 0.1768 0.6612 0.7622 0.058 Uiso 1.00 1 c R
H(29) H 0.0789 0.9133 0.7382 0.058 Uiso 1.00 1 c R
H(30) H -0.1157 0.8983 0.7458 0.058 Uiso 1.00 1 c R
H(31) H -0.0150 0.7946 0.7282 0.059 Uiso 1.00 1 c R
H(32) H -0.0827 0.6869 0.8128 0.056 Uiso 1.00 1 c R
H(33) H -0.2113 0.7784 0.7970 0.057 Uiso 1.00 1 c R
H(34) H -0.1463 0.6692 0.7758 0.056 Uiso 1.00 1 c R
H(35) H 0.9173 1.1599 1.0578 0.037 Uiso 1.00 1 c R
H(36) H 0.7632 1.2488 1.0554 0.037 Uiso 1.00 1 c R
H(37) H 0.6607 1.2853 1.1108 0.042 Uiso 1.00 1 c R
H(38) H 0.5767 1.2190 1.1642 0.050 Uiso 1.00 1 c R
H(39) H 0.5820 1.0126 1.1770 0.054 Uiso 1.00 1 c R
H(40) H 0.6881 0.8749 1.1375 0.053 Uiso 1.00 1 c R
H(41) H 0.7830 0.9433 1.0845 0.042 Uiso 1.00 1 c R
H(42) H 0.2636 1.0538 1.1085 0.339 Uiso 1.00 1 c R
H(43) H 0.2830 0.9285 1.1259 0.339 Uiso 1.00 1 c R
H(44) H 0.1595 1.2105 1.1358 0.082 Uiso 1.00 1 c R
H(45) H 0.0546 1.2845 1.1882 0.142 Uiso 1.00 1 c R
H(46) H -0.0238 1.1495 1.2288 0.213 Uiso 1.00 1 c R
H(47) H -0.0162 0.9565 1.2194 0.213 Uiso 1.00 1 c R
H(48) H 0.0900 0.8793 1.1712 0.122 Uiso 1.00 1 c R

loop_
_atom_site_aniso_label
_atom_site_aniso_U_11
_atom_site_aniso_U_22
_atom_site_aniso_U_33
_atom_site_aniso_U_12
_atom_site_aniso_U_13
_atom_site_aniso_U_23
Si(1) 0.0320(5) 0.0290(5) 0.0267(4) -0.0013(4) -0.0035(4) 0.0027(4)
O(1) 0.0277(14) 0.0191(11) 0.0382(13) 0.0056(11) -0.0004(11) 0.0002(10)
O(2) 0.0190(11) 0.0216(11) 0.0277(11) -0.0027(10) 0.0038(10) -0.0027(9)
O(3) 0.0282(13) 0.0249(12) 0.0261(12) -0.0040(11) -0.0012(10) -0.0054(9)
O(4) 0.0253(12) 0.0254(12) 0.0274(12) -0.0042(11) 0.0029(10) 0.0001(10)
O(5) 0.0370(15) 0.0309(13) 0.0243(12) -0.0049(12) -0.0048(11) -0.0028(10)
O(6) 0.070(2) 0.205(4) 0.0451(19) -0.084(3) 0.0344(18) -0.072(2)
C(1) 0.0209(16) 0.0223(17) 0.0199(15) 0.0014(15) -0.0000(13) 0.0010(13)
C(2) 0.0181(17) 0.0197(17) 0.0279(17) 0.0006(14) 0.0019(14) 0.0019(13)
C(3) 0.0218(17) 0.0219(16) 0.0279(17) 0.0027(14) 0.0015(15) 0.0008(14)
C(4) 0.0208(18) 0.0210(17) 0.040(2) -0.0009(15) -0.0013(15) -0.0024(15)
C(5) 0.0220(19) 0.0235(18) 0.049(2) -0.0009(16) -0.0001(17) 0.0106(17)
C(6) 0.0249(19) 0.0309(19) 0.0324(19) -0.0004(16) 0.0018(16) 0.0074(16)
C(7) 0.0183(17) 0.0244(17) 0.0322(18) 0.0061(14) -0.0022(14) 0.0019(15)
C(8) 0.0266(18) 0.035(2) 0.0250(17) 0.0034(17) 0.0029(15) 0.0022(15)
C(9) 0.0236(18) 0.0291(19) 0.0254(17) -0.0022(15) 0.0010(14) 0.0050(15)
C(10) 0.026(2) 0.035(2) 0.0262(17) 0.0032(17) -0.0003(15) 0.0004(15)
C(11) 0.0284(19) 0.0245(17) 0.0301(18) -0.0008(16) -0.0084(15) -0.0007(15)
C(12) 0.0240(19) 0.0318(19) 0.0275(18) -0.0007(16) -0.0005(15) -0.0012(15)
C(13) 0.0232(17) 0.0174(16) 0.0295(17) -0.0045(14) 0.0007(14) 0.0006(13)
C(14) 0.0224(18) 0.0291(19) 0.0278(17) -0.0047(16) 0.0003(14) 0.0007(15)
C(15) 0.0222(17) 0.0219(17) 0.0300(17) -0.0067(15) 0.0012(15) -0.0013(14)
C(16) 0.0270(19) 0.033(2) 0.0306(18) -0.0097(16) 0.0068(15) -0.0085(16)
C(17) 0.052(2) 0.054(2) 0.030(2) -0.022(2) 0.0061(19) -0.0059(19)
C(18) 0.045(2) 0.041(2) 0.034(2) -0.005(2) -0.0025(18) 0.0056(17)
C(19) 0.046(2) 0.047(2) 0.035(2) 0.004(2) -0.0015(19) 0.0067(18)
C(20) 0.044(2) 0.038(2) 0.0224(18) -0.0025(19) -0.0077(17) 0.0030(16)
C(21) 0.069(3) 0.043(2) 0.033(2) 0.004(2) 0.010(2) -0.0006(19)
C(22) 0.064(3) 0.052(2) 0.030(2) -0.005(2) -0.013(2) 0.001(2)
C(23) 0.057(2) 0.040(2) 0.045(2) -0.010(2) -0.010(2) 0.0009(19)
C(24) 0.0232(19) 0.0287(19) 0.041(2) -0.0013(16) -0.0026(16) -0.0120(16)
C(25) 0.0223(19) 0.0326(19) 0.0318(19) 0.0006(16) -0.0090(16) -0.0074(15)
C(26) 0.036(2) 0.033(2) 0.037(2) 0.0065(18) -0.0059(18) -0.0076(17)
C(27) 0.053(2) 0.039(2) 0.033(2) 0.005(2) -0.004(2) -0.0073(18)
C(28) 0.062(3) 0.049(2) 0.0252(19) 0.006(2) -0.0068(19) 0.0008(17)
C(29) 0.070(3) 0.035(2) 0.0280(19) 0.013(2) -0.013(2) 0.0006(17)
C(30) 0.042(2) 0.034(2) 0.0285(18) 0.0100(19) -0.0116(17) -0.0053(16)
C(31) 0.034(3) 0.64(2) 0.175(7) -0.001(7) -0.002(4) -0.313(13)
C(32) 0.028(2) 0.095(4) 0.046(2) 0.019(2) -0.014(2) -0.039(2)
C(33) 0.043(3) 0.074(3) 0.088(4) -0.019(3) -0.019(2) 0.048(3)
C(34) 0.035(3) 0.069(4) 0.250(9) 0.019(3) -0.024(5) -0.093(5)
C(35) 0.037(3) 0.419(15) 0.078(4) -0.088(6) 0.031(3) -0.148(7)
C(36) 0.114(6) 0.343(13) 0.075(5) -0.147(8) -0.074(5) 0.119(7)
C(37) 0.090(4) 0.040(3) 0.175(6) -0.016(3) -0.095(5) 0.039(4)

loop_
_atom_type_symbol
_atom_type_description
_atom_type_scat_dispersion_real
_atom_type_scat_dispersion_imag
_atom_type_scat_source
C C 0.018 0.009
;
International Tables for Crystallography
(1992, Vol. C, Tables 4.2.6.8 and 6.1.1.4)
;
H H 0.000 0.000
;
International Tables for Crystallography
(1992, Vol. C, Table 6.1.1.4)
;
O O 0.049 0.032
;
International Tables for Crystallography
(1992, Vol. C, Tables 4.2.6.8 and 6.1.1.4)
;
Si Si 0.254 0.330
;
International Tables for Crystallography
(1992, Vol. C, Tables 4.2.6.8 and 6.1.1.4)
;

loop_
_geom_angle_atom_site_label_1
_geom_angle_atom_site_label_2
_geom_angle_atom_site_label_3
_geom_angle
O(5) Si(1) C(18) 111.08(15)
O(5) Si(1) C(19) 108.88(15)
O(5) Si(1) C(20) 104.42(15)
C(18) Si(1) C(19) 108.95(18)
C(18) Si(1) C(20) 111.57(17)
C(19) Si(1) C(20) 111.87(18)
C(1) O(2) C(15) 118.2(2)
C(3) O(3) C(24) 118.1(2)
C(9) O(4) C(13) 114.5(2)
Si(1) O(5) C(11) 121.1(2)
C(17) O(6) C(31) 135.0(5)
O(1) C(1) O(2) 124.5(3)
O(1) C(1) C(2) 124.1(3)
O(2) C(1) C(2) 111.3(2)
C(1) C(2) C(3) 120.0(2)
C(1) C(2) C(7) 119.4(2)
C(3) C(2) C(7) 120.5(2)
O(3) C(3) C(2) 115.6(2)
O(3) C(3) C(4) 124.3(2)
C(2) C(3) C(4) 120.0(2)
C(3) C(4) C(5) 119.4(3)
C(4) C(5) C(6) 120.5(3)
C(5) C(6) C(7) 120.8(3)
C(2) C(7) C(6) 118.6(3)
C(2) C(7) C(8) 122.1(2)
C(6) C(7) C(8) 119.3(2)
C(7) C(8) C(9) 113.8(2)
O(4) C(9) C(8) 111.2(2)
O(4) C(9) C(10) 110.9(2)
C(8) C(9) C(10) 112.4(2)
C(9) C(10) C(11) 108.7(2)
O(5) C(11) C(10) 111.3(2)
O(5) C(11) C(12) 110.7(2)
C(10) C(11) C(12) 109.6(2)
C(11) C(12) C(13) 111.2(2)
O(4) C(13) C(12) 108.7(2)
O(4) C(13) C(14) 107.0(2)
C(12) C(13) C(14) 112.8(2)
C(13) C(14) C(15) 116.3(2)
O(2) C(15) C(14) 109.2(2)
O(2) C(15) C(16) 107.6(2)
C(14) C(15) C(16) 112.3(2)
C(15) C(16) C(17) 113.7(3)
O(6) C(17) C(16) 111.6(3)
Si(1) C(20) C(21) 109.4(2)
Si(1) C(20) C(22) 110.4(2)
Si(1) C(20) C(23) 109.0(2)
C(21) C(20) C(22) 109.6(3)
C(21) C(20) C(23) 109.3(3)
C(22) C(20) C(23) 109.0(3)
O(3) C(24) C(25) 108.0(2)
C(24) C(25) C(26) 120.5(3)
C(24) C(25) C(30) 121.4(3)
C(26) C(25) C(30) 118.0(3)
C(25) C(26) C(27) 121.4(3)
C(26) C(27) C(28) 120.0(3)
C(27) C(28) C(29) 119.8(3)
C(28) C(29) C(30) 119.6(3)
C(25) C(30) C(29) 121.1(3)
O(6) C(31) C(32) 144.7(6)
C(31) C(32) C(33) 120.1(7)
C(31) C(32) C(37) 122.1(7)
C(33) C(32) C(37) 117.8(5)
C(32) C(33) C(34) 118.2(5)
C(33) C(34) C(35) 119.4(7)
C(34) C(35) C(36) 121.9(9)
C(35) C(36) C(37) 122.2(9)
C(32) C(37) C(36) 120.5(7)
C(3) C(4) H(1) 120.1
C(5) C(4) H(1) 120.5
C(4) C(5) H(2) 120.3
C(6) C(5) H(2) 119.2
C(5) C(6) H(3) 119.6
C(7) C(6) H(3) 119.6
C(7) C(8) H(4) 108.4
C(7) C(8) H(5) 108.5
C(9) C(8) H(4) 108.7
C(9) C(8) H(5) 108.0
H(4) C(8) H(5) 109.5
O(4) C(9) H(6) 107.3
C(8) C(9) H(6) 107.4
C(10) C(9) H(6) 107.5
C(9) C(10) H(7) 109.9
C(9) C(10) H(8) 109.3
C(11) C(10) H(7) 109.9
C(11) C(10) H(8) 109.4
H(7) C(10) H(8) 109.5
O(5) C(11) H(9) 108.4
C(10) C(11) H(9) 108.1
C(12) C(11) H(9) 108.7
C(11) C(12) H(10) 109.1
C(11) C(12) H(11) 109.1
C(13) C(12) H(10) 109.7
C(13) C(12) H(11) 108.3
H(10) C(12) H(11) 109.5
O(4) C(13) H(12) 109.8
C(12) C(13) H(12) 109.2
C(14) C(13) H(12) 109.2
C(13) C(14) H(13) 107.4
C(13) C(14) H(14) 107.9
C(15) C(14) H(13) 107.2
C(15) C(14) H(14) 108.4
H(13) C(14) H(14) 109.5
O(2) C(15) H(15) 109.5
C(14) C(15) H(15) 109.0
C(16) C(15) H(15) 109.1
C(15) C(16) H(16) 108.0
C(15) C(16) H(17) 109.1
C(17) C(16) H(16) 107.9
C(17) C(16) H(17) 108.7
H(16) C(16) H(17) 109.5
O(6) C(17) H(18) 109.5
O(6) C(17) H(19) 108.8
C(16) C(17) H(18) 109.1
C(16) C(17) H(19) 108.4
H(18) C(17) H(19) 109.5
Si(1) C(18) H(20) 109.6
Si(1) C(18) H(21) 109.1
Si(1) C(18) H(22) 109.7
H(20) C(18) H(21) 109.5
H(20) C(18) H(22) 109.5
H(21) C(18) H(22) 109.5
Si(1) C(19) H(23) 109.9
Si(1) C(19) H(24) 109.0
Si(1) C(19) H(25) 109.5
H(23) C(19) H(24) 109.5
H(23) C(19) H(25) 109.5
H(24) C(19) H(25) 109.5
C(20) C(21) H(26) 109.4
C(20) C(21) H(27) 109.0
C(20) C(21) H(28) 110.0
H(26) C(21) H(27) 109.5
H(26) C(21) H(28) 109.5
H(27) C(21) H(28) 109.5
C(20) C(22) H(29) 108.6
C(20) C(22) H(30) 109.1
C(20) C(22) H(31) 110.7
H(29) C(22) H(30) 109.5
H(29) C(22) H(31) 109.5
H(30) C(22) H(31) 109.5
C(20) C(23) H(32) 109.1
C(20) C(23) H(33) 109.1
C(20) C(23) H(34) 110.2
H(32) C(23) H(33) 109.5
H(32) C(23) H(34) 109.5
H(33) C(23) H(34) 109.5
O(3) C(24) H(35) 109.2
O(3) C(24) H(36) 110.2
C(25) C(24) H(35) 109.0
C(25) C(24) H(36) 110.9
H(35) C(24) H(36) 109.5
C(25) C(26) H(37) 119.2
C(27) C(26) H(37) 119.4
C(26) C(27) H(38) 120.1
C(28) C(27) H(38) 119.9
C(27) C(28) H(39) 120.4
C(29) C(28) H(39) 119.8
C(28) C(29) H(40) 120.0
C(30) C(29) H(40) 120.3
C(25) C(30) H(41) 119.6
C(29) C(30) H(41) 119.3
O(6) C(31) H(42) 100.5
O(6) C(31) H(43) 99.8
C(32) C(31) H(42) 100.4
C(32) C(31) H(43) 99.6
H(42) C(31) H(43) 109.5
C(32) C(33) H(44) 119.8
C(34) C(33) H(44) 122.0
C(33) C(34) H(45) 121.2
C(35) C(34) H(45) 119.3
C(34) C(35) H(46) 121.7
C(36) C(35) H(46) 116.3
C(35) C(36) H(47) 121.5
C(37) C(36) H(47) 116.4
C(32) C(37) H(48) 117.2
C(36) C(37) H(48) 122.3

loop_
_geom_bond_atom_site_label_1
_geom_bond_atom_site_label_2
_geom_bond_distance
Si(1) O(5) 1.654(2)
Si(1) C(18) 1.857(4)
Si(1) C(19) 1.853(4)
Si(1) C(20) 1.879(3)
O(1) C(1) 1.208(3)
O(2) C(1) 1.338(3)
O(2) C(15) 1.458(3)
O(3) C(3) 1.364(3)
O(3) C(24) 1.429(4)
O(4) C(9) 1.443(3)
O(4) C(13) 1.436(4)
O(5) C(11) 1.440(4)
O(6) C(17) 1.401(5)
O(6) C(31) 0.979(10)
C(1) C(2) 1.497(4)
C(2) C(3) 1.398(4)
C(2) C(7) 1.394(4)
C(3) C(4) 1.391(4)
C(4) C(5) 1.389(5)
C(5) C(6) 1.383(5)
C(6) C(7) 1.399(4)
C(7) C(8) 1.516(4)
C(8) C(9) 1.525(4)
C(9) C(10) 1.525(4)
C(10) C(11) 1.524(4)
C(11) C(12) 1.518(4)
C(12) C(13) 1.535(4)
C(13) C(14) 1.516(4)
C(14) C(15) 1.527(4)
C(15) C(16) 1.498(4)
C(16) C(17) 1.510(5)
C(20) C(21) 1.523(6)
C(20) C(22) 1.546(5)
C(20) C(23) 1.546(6)
C(24) C(25) 1.491(5)
C(25) C(26) 1.389(5)
C(25) C(30) 1.385(5)
C(26) C(27) 1.377(5)
C(27) C(28) 1.381(6)
C(28) C(29) 1.382(5)
C(29) C(30) 1.393(5)
C(31) C(32) 1.480(10)
C(32) C(33) 1.362(9)
C(32) C(37) 1.338(9)
C(33) C(34) 1.368(11)
C(34) C(35) 1.306(14)
C(35) C(36) 1.24(2)
C(36) C(37) 1.312(13)
C(4) H(1) 0.950
C(5) H(2) 0.950
C(6) H(3) 0.950
C(8) H(4) 0.950
C(8) H(5) 0.950
C(9) H(6) 0.950
C(10) H(7) 0.950
C(10) H(8) 0.950
C(11) H(9) 0.950
C(12) H(10) 0.950
C(12) H(11) 0.950
C(13) H(12) 0.950
C(14) H(13) 0.950
C(14) H(14) 0.950
C(15) H(15) 0.950
C(16) H(16) 0.950
C(16) H(17) 0.950
C(17) H(18) 0.950
C(17) H(19) 0.950
C(18) H(20) 0.950
C(18) H(21) 0.950
C(18) H(22) 0.950
C(19) H(23) 0.950
C(19) H(24) 0.950
C(19) H(25) 0.950
C(21) H(26) 0.950
C(21) H(27) 0.950
C(21) H(28) 0.950
C(22) H(29) 0.950
C(22) H(30) 0.950
C(22) H(31) 0.950
C(23) H(32) 0.950
C(23) H(33) 0.950
C(23) H(34) 0.950
C(24) H(35) 0.950
C(24) H(36) 0.950
C(26) H(37) 0.950
C(27) H(38) 0.950
C(28) H(39) 0.950
C(29) H(40) 0.950
C(30) H(41) 0.950
C(31) H(42) 0.950
C(31) H(43) 0.950
C(33) H(44) 0.950
C(34) H(45) 0.950
C(35) H(46) 0.950
C(36) H(47) 0.950
C(37) H(48) 0.950

loop_
_geom_contact_atom_site_label_1
_geom_contact_atom_site_label_2
_geom_contact_distance
_geom_contact_site_symmetry_2
O(1) C(14) 3.398(4) 56702
O(1) C(15) 3.073(4) 56702
O(1) C(16) 3.210(4) 56702
O(1) C(17) 3.592(4) 56702
O(2) C(4) 3.302(4) 47702
O(2) C(5) 3.512(4) 47702
O(3) C(5) 3.310(4) 47702
O(4) C(24) 3.579(4) 47702
O(6) C(30) 3.431(5) 45501
C(4) O(2) 3.302(4) 57702
C(5) O(2) 3.512(4) 57702
C(5) O(3) 3.310(4) 57702
C(5) C(24) 3.476(5) 57702
C(14) O(1) 3.398(4) 46702
C(15) O(1) 3.073(4) 46702
C(16) O(1) 3.210(4) 46702
C(17) O(1) 3.592(4) 46702
C(23) C(37) 3.427(8) 46702
C(24) O(4) 3.579(4) 57702
C(24) C(5) 3.476(5) 47702
C(29) C(37) 3.517(8) 65501
C(30) O(6) 3.431(5) 65501
C(37) C(23) 3.427(8) 56702
C(37) C(29) 3.517(8) 45501
O(1) H(14) 2.819 56702
O(1) H(15) 2.496 56702
O(1) H(17) 2.747 56702
O(1) H(19) 3.008 56702
O(2) H(1) 2.650 47702
O(2) H(2) 3.062 47702
O(3) H(1) 3.309 47702
O(3) H(2) 2.583 47702
O(3) H(16) 3.485 65501
O(3) H(17) 3.374 65501
O(4) H(1) 3.447 47702
O(4) H(36) 2.757 47702
O(4) H(37) 3.121 47702
O(5) H(40) 2.724 46702
O(6) H(35) 3.442 45501
O(6) H(41) 3.068 45501
C(1) H(1) 3.404 47702
C(1) H(15) 3.532 56702
C(2) H(1) 3.106 47702
C(2) H(13) 3.382 65501
C(2) H(14) 3.594 65501
C(3) H(1) 3.026 47702
C(3) H(2) 3.307 47702
C(3) H(13) 3.292 65501
C(3) H(16) 3.591 65501
C(4) H(1) 3.531 47702
C(4) H(13) 3.255 65501
C(4) H(16) 3.292 57702
C(5) H(13) 3.282 65501
C(5) H(16) 3.100 57702
C(5) H(36) 3.050 57702
C(5) H(37) 3.427 57702
C(5) H(42) 3.501 57702
C(6) H(11) 3.154 65501
C(6) H(13) 3.316 65501
C(6) H(37) 3.246 57702
C(6) H(42) 3.570 57702
C(6) H(44) 3.244 57702
C(7) H(11) 3.029 65501
C(7) H(13) 3.362 65501
C(8) H(11) 2.994 65501
C(8) H(19) 3.472 56702
C(9) H(36) 3.531 47702
C(9) H(37) 3.340 47702
C(11) H(37) 3.233 47702
C(11) H(40) 3.378 46702
C(12) H(4) 3.360 45501
C(12) H(40) 3.383 46702
C(16) H(2) 3.516 47702
C(16) H(35) 3.253 45501
C(17) H(2) 3.470 47702
C(17) H(5) 3.471 46702
C(18) H(31) 3.533 55603
C(18) H(34) 3.307 55603
C(18) H(38) 3.409 47702
C(18) H(45) 3.165 57702
C(19) H(4) 3.321 45501
C(19) H(28) 3.577 55603
C(19) H(38) 3.323 47702
C(19) H(45) 3.317 47702
C(21) H(23) 3.516 54603
C(21) H(39) 3.322 46702
C(21) H(40) 3.544 46702
C(21) H(46) 3.462 57404
C(21) H(47) 3.016 56702
C(22) H(22) 3.590 54603
C(22) H(38) 3.323 57404
C(22) H(39) 3.078 57404
C(23) H(22) 3.280 54603
C(23) H(39) 3.290 46702
C(23) H(48) 2.945 46702
C(24) H(2) 2.808 47702
C(24) H(16) 3.359 65501
C(25) H(2) 2.902 47702
C(26) H(2) 3.098 47702
C(26) H(3) 3.132 47702
C(26) H(6) 3.342 57702
C(26) H(9) 3.205 57702
C(27) H(21) 3.342 57702
C(27) H(24) 3.394 57702
C(27) H(31) 3.300 57504
C(28) H(27) 3.264 56702
C(28) H(31) 3.490 57504
C(28) H(32) 3.224 56702
C(29) H(10) 3.255 56702
C(29) H(27) 3.223 56702
C(29) H(32) 3.403 56702
C(30) H(10) 3.455 56702
C(31) H(41) 3.540 45501
C(33) H(3) 3.464 47702
C(33) H(6) 3.595 47702
C(34) H(21) 3.233 47702
C(34) H(23) 3.463 57702
C(34) H(26) 3.552 57504
C(35) H(26) 3.085 57504
C(35) H(29) 3.403 57504
C(35) H(30) 3.473 47504
C(36) H(27) 3.268 46702
C(36) H(28) 3.578 46702
C(36) H(29) 3.498 57504
C(36) H(34) 3.367 56702
C(36) H(39) 3.574 45501
C(37) H(27) 3.453 46702
C(37) H(32) 3.144 56702
C(37) H(33) 3.326 56702
C(37) H(34) 3.245 56702
C(37) H(40) 3.524 45501
H(1) O(2) 2.650 57702
H(1) O(3) 3.309 57702
H(1) O(4) 3.447 57702
H(1) C(1) 3.404 57702
H(1) C(2) 3.106 57702
H(1) C(3) 3.026 57702
H(1) C(4) 3.531 57702
H(1) H(13) 3.446 57702
H(1) H(16) 3.594 65501
H(1) H(16) 3.268 57702
H(2) O(2) 3.062 57702
H(2) O(3) 2.583 57702
H(2) C(3) 3.307 57702
H(2) C(16) 3.516 57702
H(2) C(17) 3.470 57702
H(2) C(24) 2.808 57702
H(2) C(25) 2.902 57702
H(2) C(26) 3.098 57702
H(2) H(16) 2.913 57702
H(2) H(18) 2.853 57702
H(2) H(36) 2.608 57702
H(2) H(37) 3.054 57702
H(2) H(42) 3.008 57702
H(3) C(26) 3.132 57702
H(3) C(33) 3.464 57702
H(3) H(9) 3.476 65501
H(3) H(11) 3.127 65501
H(3) H(24) 3.034 65501
H(3) H(37) 2.710 57702
H(3) H(42) 3.142 57702
H(3) H(44) 2.537 57702
H(4) C(12) 3.360 65501
H(4) C(19) 3.321 65501
H(4) H(10) 3.589 65501
H(4) H(11) 2.510 65501
H(4) H(19) 3.584 56702
H(4) H(24) 2.944 65501
H(4) H(25) 2.845 65501
H(5) C(17) 3.471 56702
H(5) H(11) 3.032 65501
H(5) H(19) 2.615 56702
H(6) C(26) 3.342 47702
H(6) C(33) 3.595 57702
H(6) H(35) 3.454 47702
H(6) H(36) 3.182 47702
H(6) H(37) 2.808 47702
H(6) H(44) 2.935 57702
H(6) H(45) 3.576 57702
H(7) H(25) 2.934 65501
H(7) H(45) 3.578 57702
H(8) H(40) 3.101 46702
H(8) H(41) 3.576 46702
H(8) H(48) 3.414 56702
H(9) C(26) 3.205 47702
H(9) H(3) 3.476 45501
H(9) H(37) 2.350 47702
H(9) H(38) 3.391 47702
H(10) C(29) 3.255 46702
H(10) C(30) 3.455 46702
H(10) H(4) 3.589 45501
H(10) H(18) 3.362 46702
H(10) H(19) 3.052 46702
H(10) H(40) 2.639 46702
H(10) H(41) 3.021 46702
H(11) C(6) 3.154 45501
H(11) C(7) 3.029 45501
H(11) C(8) 2.994 45501
H(11) H(3) 3.127 45501
H(11) H(4) 2.510 45501
H(11) H(5) 3.032 45501
H(11) H(19) 3.402 46702
H(11) H(37) 3.519 47702
H(12) H(17) 3.401 56702
H(12) H(41) 3.257 46702
H(13) C(2) 3.382 45501
H(13) C(3) 3.292 45501
H(13) C(4) 3.255 45501
H(13) C(5) 3.282 45501
H(13) C(6) 3.316 45501
H(13) C(7) 3.362 45501
H(13) H(1) 3.446 47702
H(13) H(36) 3.189 47702
H(14) O(1) 2.819 46702
H(14) C(2) 3.594 45501
H(14) H(15) 3.051 46702
H(14) H(19) 3.434 46702
H(15) O(1) 2.496 46702
H(15) C(1) 3.532 46702
H(15) H(14) 3.051 56702
H(15) H(17) 3.588 56702
H(16) O(3) 3.485 45501
H(16) C(3) 3.591 45501
H(16) C(4) 3.292 47702
H(16) C(5) 3.100 47702
H(16) C(24) 3.359 45501
H(16) H(1) 3.594 45501
H(16) H(1) 3.268 47702
H(16) H(2) 2.913 47702
H(16) H(35) 2.553 45501
H(17) O(1) 2.747 46702
H(17) O(3) 3.374 45501
H(17) H(12) 3.401 46702
H(17) H(15) 3.588 46702
H(17) H(35) 3.178 45501
H(17) H(41) 2.977 45501
H(18) H(2) 2.853 47702
H(18) H(10) 3.362 56702
H(19) O(1) 3.008 46702
H(19) C(8) 3.472 46702
H(19) H(4) 3.584 46702
H(19) H(5) 2.615 46702
H(19) H(10) 3.052 56702
H(19) H(11) 3.402 56702
H(19) H(14) 3.434 56702
H(20) H(45) 3.073 57702
H(20) H(46) 3.209 57404
H(20) H(47) 3.183 57404
H(21) C(27) 3.342 47702
H(21) C(34) 3.233 57702
H(21) H(31) 3.429 55603
H(21) H(37) 3.385 47702
H(21) H(38) 2.730 47702
H(21) H(45) 2.582 57702
H(22) C(22) 3.590 55603
H(22) C(23) 3.280 55603
H(22) H(28) 3.521 55603
H(22) H(31) 2.870 55603
H(22) H(34) 2.360 55603
H(22) H(38) 3.426 47702
H(22) H(45) 3.374 57702
H(22) H(47) 3.277 57404
H(23) C(21) 3.516 55603
H(23) C(34) 3.463 47702
H(23) H(28) 2.645 55603
H(23) H(31) 3.041 55603
H(23) H(38) 3.308 47702
H(23) H(45) 2.865 47702
H(24) C(27) 3.394 47702
H(24) H(3) 3.034 45501
H(24) H(4) 2.944 45501
H(24) H(37) 3.272 47702
H(24) H(38) 2.647 47702
H(24) H(44) 3.188 47702
H(24) H(45) 3.244 47702
H(25) H(4) 2.845 45501
H(25) H(7) 2.934 45501
H(25) H(45) 3.310 47702
H(26) C(34) 3.552 57404
H(26) C(35) 3.085 57404
H(26) H(45) 3.473 57404
H(26) H(46) 2.558 57404
H(26) H(47) 2.996 56702
H(27) C(28) 3.264 46702
H(27) C(29) 3.223 46702
H(27) C(36) 3.268 56702
H(27) C(37) 3.453 56702
H(27) H(39) 2.726 46702
H(27) H(40) 2.634 46702
H(27) H(47) 2.731 56702
H(27) H(48) 3.186 56702
H(28) C(19) 3.577 54603
H(28) C(36) 3.578 56702
H(28) H(22) 3.521 54603
H(28) H(23) 2.645 54603
H(28) H(29) 3.383 54603
H(28) H(30) 2.959 54603
H(28) H(39) 3.156 46702
H(28) H(47) 2.812 56702
H(29) C(35) 3.403 57404
H(29) C(36) 3.498 57404
H(29) H(28) 3.383 55603
H(29) H(34) 2.926 55603
H(29) H(38) 3.481 57404
H(29) H(39) 2.837 57404
H(29) H(46) 3.548 57404
H(30) C(35) 3.473 47404
H(30) H(28) 2.959 55603
H(30) H(38) 3.483 57404
H(30) H(39) 2.897 57404
H(30) H(46) 2.930 47404
H(30) H(47) 3.442 47404
H(31) C(18) 3.533 54603
H(31) C(27) 3.300 57404
H(31) C(28) 3.490 57404
H(31) H(21) 3.429 54603
H(31) H(22) 2.870 54603
H(31) H(23) 3.041 54603
H(31) H(38) 2.573 57404
H(31) H(39) 2.978 57404
H(32) C(28) 3.224 46702
H(32) C(29) 3.403 46702
H(32) C(37) 3.144 46702
H(32) H(39) 2.580 46702
H(32) H(40) 2.958 46702
H(32) H(43) 2.924 46702
H(32) H(48) 2.722 46702
H(33) C(37) 3.326 46702
H(33) H(46) 3.480 47404
H(33) H(47) 3.573 46702
H(33) H(48) 2.644 46702
H(34) C(18) 3.307 54603
H(34) C(36) 3.367 46702
H(34) C(37) 3.245 46702
H(34) H(22) 2.360 54603
H(34) H(29) 2.926 54603
H(34) H(39) 3.262 46702
H(34) H(47) 3.199 46702
H(34) H(48) 2.977 46702
H(35) O(6) 3.442 65501
H(35) C(16) 3.253 65501
H(35) H(6) 3.454 57702
H(35) H(16) 2.553 65501
H(35) H(17) 3.178 65501
H(35) H(42) 3.554 65501
H(36) O(4) 2.757 57702
H(36) C(5) 3.050 47702
H(36) C(9) 3.531 57702
H(36) H(2) 2.608 47702
H(36) H(6) 3.182 57702
H(36) H(13) 3.189 57702
H(37) O(4) 3.121 57702
H(37) C(5) 3.427 47702
H(37) C(6) 3.246 47702
H(37) C(9) 3.340 57702
H(37) C(11) 3.233 57702
H(37) H(2) 3.054 47702
H(37) H(3) 2.710 47702
H(37) H(6) 2.808 57702
H(37) H(9) 2.350 57702
H(37) H(11) 3.519 57702
H(37) H(21) 3.385 57702
H(37) H(24) 3.272 57702
H(38) C(18) 3.409 57702
H(38) C(19) 3.323 57702
H(38) C(22) 3.323 57504
H(38) H(9) 3.391 57702
H(38) H(21) 2.730 57702
H(38) H(22) 3.426 57702
H(38) H(23) 3.308 57702
H(38) H(24) 2.647 57702
H(38) H(29) 3.481 57504
H(38) H(30) 3.483 57504
H(38) H(31) 2.573 57504
H(39) C(21) 3.322 56702
H(39) C(22) 3.078 57504
H(39) C(23) 3.290 56702
H(39) C(36) 3.574 65501
H(39) H(27) 2.726 56702
H(39) H(28) 3.156 56702
H(39) H(29) 2.837 57504
H(39) H(30) 2.897 57504
H(39) H(31) 2.978 57504
H(39) H(32) 2.580 56702
H(39) H(34) 3.262 56702
H(39) H(47) 3.598 65501
H(40) O(5) 2.724 56702
H(40) C(11) 3.378 56702
H(40) C(12) 3.383 56702
H(40) C(21) 3.544 56702
H(40) C(37) 3.524 65501
H(40) H(8) 3.101 56702
H(40) H(10) 2.639 56702
H(40) H(27) 2.634 56702
H(40) H(32) 2.958 56702
H(40) H(48) 3.396 65501
H(41) O(6) 3.068 65501
H(41) C(31) 3.540 65501
H(41) H(8) 3.576 56702
H(41) H(10) 3.021 56702
H(41) H(12) 3.257 56702
H(41) H(17) 2.977 65501
H(42) C(5) 3.501 47702
H(42) C(6) 3.570 47702
H(42) H(2) 3.008 47702
H(42) H(3) 3.142 47702
H(42) H(35) 3.554 45501
H(43) H(32) 2.924 56702
H(44) C(6) 3.244 47702
H(44) H(3) 2.537 47702
H(44) H(6) 2.935 47702
H(44) H(24) 3.188 57702
H(45) C(18) 3.165 47702
H(45) C(19) 3.317 57702
H(45) H(6) 3.576 47702
H(45) H(7) 3.578 47702
H(45) H(20) 3.073 47702
H(45) H(21) 2.582 47702
H(45) H(22) 3.374 47702
H(45) H(23) 2.865 57702
H(45) H(24) 3.244 57702
H(45) H(25) 3.310 57702
H(45) H(26) 3.473 57504
H(46) C(21) 3.462 57504
H(46) H(20) 3.209 57504
H(46) H(26) 2.558 57504
H(46) H(29) 3.548 57504
H(46) H(30) 2.930 47504
H(46) H(33) 3.480 47504
H(47) C(21) 3.016 46702
H(47) H(20) 3.183 57504
H(47) H(22) 3.277 57504
H(47) H(26) 2.996 46702
H(47) H(27) 2.731 46702
H(47) H(28) 2.812 46702
H(47) H(30) 3.442 47504
H(47) H(33) 3.573 56702
H(47) H(34) 3.199 56702
H(47) H(39) 3.598 45501
H(48) C(23) 2.945 56702
H(48) H(8) 3.414 46702
H(48) H(27) 3.186 46702
H(48) H(32) 2.722 56702
H(48) H(33) 2.644 56702
H(48) H(34) 2.977 56702
H(48) H(40) 3.396 45501

loop_
_geom_torsion_atom_site_label_1
_geom_torsion_atom_site_label_2
_geom_torsion_atom_site_label_3
_geom_torsion_atom_site_label_4
_geom_torsion
C(18) Si(1) O(5) C(11) 48.6(2)
C(19) Si(1) O(5) C(11) -71.4(2)
O(5) Si(1) C(20) C(21) -56.4(2)
O(5) Si(1) C(20) C(22) -177.1(2)
O(5) Si(1) C(20) C(23) 63.1(2)
C(20) Si(1) O(5) C(11) 169.0(2)
C(18) Si(1) C(20) C(21) 63.6(3)
C(18) Si(1) C(20) C(22) -57.1(3)
C(18) Si(1) C(20) C(23) -176.8(2)
C(19) Si(1) C(20) C(21) -174.0(2)
C(19) Si(1) C(20) C(22) 65.3(3)
C(19) Si(1) C(20) C(23) -54.5(3)
C(1) O(2) C(15) C(14) -92.2(3)
C(1) O(2) C(15) C(16) 145.7(2)
C(15) O(2) C(1) O(1) -14.5(4)
C(15) O(2) C(1) C(2) 161.9(2)
C(3) O(3) C(24) C(25) 177.2(2)
C(24) O(3) C(3) C(2) 177.7(2)
C(24) O(3) C(3) C(4) -2.5(4)
C(9) O(4) C(13) C(12) -67.8(3)
C(9) O(4) C(13) C(14) 170.1(2)
C(13) O(4) C(9) C(8) -94.1(3)
C(13) O(4) C(9) C(10) 31.6(3)
Si(1) O(5) C(11) C(10) -98.9(3)
Si(1) O(5) C(11) C(12) 139.0(2)
C(17) O(6) C(31) C(32) 177.4(13)
C(31) O(6) C(17) C(16) -134.2(12)
O(1) C(1) C(2) C(3) -118.8(3)
O(1) C(1) C(2) C(7) 63.9(4)
O(2) C(1) C(2) C(3) 64.8(3)
O(2) C(1) C(2) C(7) -112.6(3)
C(1) C(2) C(3) O(3) 6.7(4)
C(1) C(2) C(3) C(4) -173.1(3)
C(1) C(2) C(7) C(6) 173.0(3)
C(1) C(2) C(7) C(8) -3.9(4)
C(3) C(2) C(7) C(6) -4.3(4)
C(3) C(2) C(7) C(8) 178.8(3)
C(7) C(2) C(3) O(3) -176.0(2)
C(7) C(2) C(3) C(4) 4.2(4)
O(3) C(3) C(4) C(5) 179.3(3)
C(2) C(3) C(4) C(5) -1.0(5)
C(3) C(4) C(5) C(6) -2.0(5)
C(4) C(5) C(6) C(7) 1.9(5)
C(5) C(6) C(7) C(2) 1.3(5)
C(5) C(6) C(7) C(8) 178.3(3)
C(2) C(7) C(8) C(9) 86.1(3)
C(6) C(7) C(8) C(9) -90.8(3)
C(7) C(8) C(9) O(4) -55.7(3)
C(7) C(8) C(9) C(10) 179.4(2)
O(4) C(9) C(10) C(11) 34.1(3)
C(8) C(9) C(10) C(11) 159.1(2)
C(9) C(10) C(11) O(5) 171.6(2)
C(9) C(10) C(11) C(12) -65.5(3)
O(5) C(11) C(12) C(13) 153.4(2)
C(10) C(11) C(12) C(13) 30.2(3)
C(11) C(12) C(13) O(4) 32.1(3)
C(11) C(12) C(13) C(14) 150.7(2)
O(4) C(13) C(14) C(15) -77.1(3)
C(12) C(13) C(14) C(15) 163.3(2)
C(13) C(14) C(15) O(2) 53.1(3)
C(13) C(14) C(15) C(16) 172.3(2)
O(2) C(15) C(16) C(17) -71.3(3)
C(14) C(15) C(16) C(17) 168.5(3)
C(15) C(16) C(17) O(6) 178.0(3)
O(3) C(24) C(25) C(26) -131.6(3)
O(3) C(24) C(25) C(30) 47.6(4)
C(24) C(25) C(26) C(27) -179.0(3)
C(24) C(25) C(30) C(29) -179.9(2)
C(26) C(25) C(30) C(29) -0.6(5)
C(30) C(25) C(26) C(27) 1.8(5)
C(25) C(26) C(27) C(28) -1.6(6)
C(26) C(27) C(28) C(29) 0.2(5)
C(27) C(28) C(29) C(30) 0.9(6)
C(28) C(29) C(30) C(25) -0.6(6)
O(6) C(31) C(32) C(33) -106(2)
O(6) C(31) C(32) C(37) 74(2)
C(31) C(32) C(33) C(34) -177.6(5)
C(31) C(32) C(37) C(36) 179.0(6)
C(33) C(32) C(37) C(36) -1.0(10)
C(37) C(32) C(33) C(34) 2.3(8)
C(32) C(33) C(34) C(35) -2.4(9)
C(33) C(34) C(35) C(36) 1.1(11)
C(34) C(35) C(36) C(37) 0.4(10)
C(35) C(36) C(37) C(32) -0.5(9)
